data_1505658
loop_
_publ_author_name
'Fukuzawa, Shin-ichi'
'Oki, Hiroshi'
'Hosaka, Mitsuteru'
'Sugasawa, Jun'
'Kikuchi, Satoshi'

_publ_section_title
;
 ClickFerrophos: new chiral ferrocenyl phosphine ligands synthesized by
 click chemistry and the use of their metal complexes as catalysts for
 asymmetric hydrogenation and allylic substitution.
;
_journal_issue 26
_journal_name_full 'Organic letters'
_journal_page_first 5557
_journal_page_last 5560
_journal_paper_doi 10.1021/ol702519f
_journal_volume 9
_journal_year 2007
_chemical_absolute_configuration 'CHOOSE rm ad rmad syn or unk'
_chemical_formula_moiety 'C32 H28 Fe N3 P '
_chemical_formula_sum 'C32 H28 Fe N3 P'
_chemical_formula_weight 541.41
_space_group_IT_number 19
_symmetry_cell_setting orthorhombic
_symmetry_Int_Tables_number 19
_symmetry_space_group_name_Hall 'P 2ac 2ab'
_symmetry_space_group_name_H-M 'P 21 21 21'
_cell_angle_alpha 90.0000
_cell_angle_beta 90.0000
_cell_angle_gamma 90.0000
_cell_formula_units_Z 4
_cell_length_a 11.978(14)
_cell_length_b 14.62(3)
_cell_length_c 14.881(18)
_cell_measurement_reflns_used 59
_cell_measurement_temperature 123.1
_cell_measurement_theta_max 32.0
_cell_measurement_theta_min 1.4
_cell_volume 2606(7)
_computing_cell_refinement CrystalClear
_computing_data_collection CrystalClear
_computing_data_reduction CrystalStructure
_computing_publication_material 'CrystalStructure 3.7.0'
_computing_structure_refinement CRYSTALS
_computing_structure_solution SHELXS97
_diffrn_detector_area_resol_mean 7.31
_diffrn_measured_fraction_theta_full 0.924
_diffrn_measured_fraction_theta_max 0.924
_diffrn_measurement_device_type 'Rigaku Mercury'
_diffrn_measurement_method \w
_diffrn_radiation_type 'Mo K\a'
_diffrn_radiation_wavelength 0.71070
_diffrn_reflns_av_R_equivalents 0.118
_diffrn_reflns_limit_h_max 11
_diffrn_reflns_limit_h_min -17
_diffrn_reflns_limit_k_max 21
_diffrn_reflns_limit_k_min -19
_diffrn_reflns_limit_l_max 20
_diffrn_reflns_limit_l_min -18
_diffrn_reflns_number 24496
_diffrn_reflns_theta_full 31.81
_diffrn_reflns_theta_max 31.81
_exptl_absorpt_coefficient_mu 0.666
_exptl_absorpt_correction_T_max 0.847
_exptl_absorpt_correction_T_min 0.251
_exptl_absorpt_correction_type multi-scan
_exptl_absorpt_process_details 'Jacobson, R. (1998) Private communication'
_exptl_crystal_colour orange
_exptl_crystal_density_diffrn 1.380
_exptl_crystal_density_method 'not measured'
_exptl_crystal_description block
_exptl_crystal_F_000 1128.00
_exptl_crystal_size_max 0.35
_exptl_crystal_size_mid 0.30
_exptl_crystal_size_min 0.25
_refine_diff_density_max 0.44
_refine_diff_density_min -0.43
_refine_ls_abs_structure_details 'Flack, H. D. (1983), Acta Cryst. A39, 876-881.'
_refine_ls_abs_structure_Flack 0.02(5)
_refine_ls_extinction_method none
_refine_ls_goodness_of_fit_ref 1.000
_refine_ls_hydrogen_treatment refall
_refine_ls_number_parameters 363
_refine_ls_number_reflns 1864
_refine_ls_R_factor_gt 0.0544
_refine_ls_shift/su_max 0.0000
_refine_ls_structure_factor_coef F
_refine_ls_weighting_details 'w = 1/[0.0002Fo^2^ + 1.3450\s(Fo^2^)]'
_refine_ls_weighting_scheme calc
_refine_ls_wR_factor_ref 0.0545
_reflns_number_gt 1864
_reflns_number_total 4557
_reflns_threshold_expression F^2^>2.0\s(F^2^)
_cod_data_source_file ol702519f-file001.cif
_cod_data_source_block '__20060805'
_cod_original_cell_volume 2606(6)
_cod_original_formula_sum 'C32 H28 Fe N3 P '
_cod_database_code 1505658

loop_
_symmetry_equiv_pos_site_id
_symmetry_equiv_pos_as_xyz
1 +X,+Y,+Z
2 1/2+X,1/2-Y,-Z
3 -X,1/2+Y,1/2-Z
4 1/2-X,-Y,1/2+Z

loop_
_atom_site_label
_atom_site_type_symbol
_atom_site_fract_x
_atom_site_fract_y
_atom_site_fract_z
_atom_site_U_iso_or_equiv
_atom_site_adp_type
_atom_site_occupancy
_atom_site_symmetry_multiplicity
_atom_site_calc_flag
_atom_site_refinement_flags
Fe(1) Fe 0.45366(9) 0.50919(8) 0.04204(8) 0.0167(2) Uani 1.00 1 d .
P(1) P 0.57674(19) 0.31759(14) 0.13406(14) 0.0172(5) Uani 1.00 1 d .
N(1) N 0.4360(6) 0.3164(4) 0.4231(4) 0.024(2) Uani 1.00 1 d .
N(2) N 0.3926(5) 0.3216(4) 0.3417(4) 0.019(2) Uani 1.00 1 d .
N(3) N 0.3983(5) 0.4084(4) 0.3151(4) 0.0169(19) Uani 1.00 1 d .
C(1) C 0.5111(6) 0.4966(6) 0.5851(5) 0.022(2) Uani 1.00 1 d .
C(2) C 0.5676(6) 0.5077(6) 0.6662(5) 0.024(2) Uani 1.00 1 d .
C(3) C 0.6356(7) 0.4386(6) 0.6980(6) 0.030(2) Uani 1.00 1 d .
C(4) C 0.6500(7) 0.3581(6) 0.6510(5) 0.028(2) Uani 1.00 1 d .
C(5) C 0.5940(7) 0.3481(6) 0.5682(5) 0.026(2) Uani 1.00 1 d .
C(6) C 0.5246(6) 0.4167(5) 0.5340(5) 0.015(2) Uani 1.00 1 d .
C(7) C 0.4686(6) 0.4021(5) 0.4484(5) 0.018(2) Uani 1.00 1 d .
C(8) C 0.4452(6) 0.4599(5) 0.3799(4) 0.017(2) Uani 1.00 1 d .
C(9) C 0.3598(6) 0.4330(5) 0.2247(5) 0.018(2) Uani 1.00 1 d .
C(10) C 0.2507(7) 0.4869(7) 0.2321(5) 0.031(2) Uani 1.00 1 d .
C(11) C 0.4506(7) 0.4826(5) 0.1755(4) 0.0134(19) Uani 1.00 1 d .
C(12) C 0.4593(7) 0.5787(5) 0.1613(5) 0.018(2) Uani 1.00 1 d .
C(13) C 0.5568(7) 0.5964(6) 0.1125(5) 0.026(2) Uani 1.00 1 d .
C(14) C 0.6105(6) 0.5113(6) 0.0949(5) 0.019(2) Uani 1.00 1 d .
C(15) C 0.5471(7) 0.4407(5) 0.1341(5) 0.017(2) Uani 1.00 1 d .
C(16) C 0.6877(6) 0.3111(6) 0.2203(5) 0.021(2) Uani 1.00 1 d .
C(17) C 0.7600(7) 0.2370(6) 0.2194(6) 0.027(2) Uani 1.00 1 d .
C(18) C 0.8351(7) 0.2248(6) 0.2898(6) 0.031(2) Uani 1.00 1 d .
C(19) C 0.8360(7) 0.2835(6) 0.3622(6) 0.028(2) Uani 1.00 1 d .
C(20) C 0.7655(7) 0.3580(6) 0.3634(5) 0.024(2) Uani 1.00 1 d .
C(21) C 0.6916(7) 0.3726(6) 0.2912(5) 0.026(2) Uani 1.00 1 d .
C(22) C 0.6580(7) 0.3055(5) 0.0303(5) 0.020(2) Uani 1.00 1 d .
C(23) C 0.6104(7) 0.2592(5) -0.0417(6) 0.025(2) Uani 1.00 1 d .
C(24) C 0.6641(8) 0.2523(5) -0.1244(6) 0.025(2) Uani 1.00 1 d .
C(25) C 0.7689(8) 0.2911(6) -0.1347(6) 0.033(2) Uani 1.00 1 d .
C(26) C 0.8192(7) 0.3350(6) -0.0642(5) 0.025(2) Uani 1.00 1 d .
C(27) C 0.7658(7) 0.3425(6) 0.0185(5) 0.025(2) Uani 1.00 1 d .
C(28) C 0.3043(7) 0.4691(6) -0.0111(5) 0.028(2) Uani 1.00 1 d .
C(29) C 0.3234(7) 0.5616(6) -0.0298(6) 0.029(2) Uani 1.00 1 d .
C(30) C 0.4228(8) 0.5695(6) -0.0787(6) 0.033(3) Uani 1.00 1 d .
C(31) C 0.4657(8) 0.4806(8) -0.0906(5) 0.038(3) Uani 1.00 1 d .
C(32) C 0.3926(8) 0.4190(6) -0.0509(6) 0.029(2) Uani 1.00 1 d .
H(1) H 0.4630 0.5436 0.5642 0.027 Uiso 1.00 1 c R
H(2) H 0.5594 0.5627 0.6996 0.029 Uiso 1.00 1 c R
H(3) H 0.6734 0.4467 0.7536 0.037 Uiso 1.00 1 c R
H(4) H 0.6964 0.3108 0.6738 0.033 Uiso 1.00 1 c R
H(5) H 0.6038 0.2932 0.5348 0.032 Uiso 1.00 1 c R
H(6) H 0.4591 0.5238 0.3780 0.021 Uiso 1.00 1 c R
H(7) H 0.3445 0.3779 0.1930 0.021 Uiso 1.00 1 c R
H(8) H 0.1893 0.4459 0.2294 0.037 Uiso 1.00 1 c R
H(9) H 0.2459 0.5293 0.1839 0.037 Uiso 1.00 1 c R
H(10) H 0.2492 0.5189 0.2876 0.037 Uiso 1.00 1 c R
H(11) H 0.4075 0.6234 0.1815 0.021 Uiso 1.00 1 c R
H(12) H 0.5827 0.6549 0.0943 0.031 Uiso 1.00 1 c R
H(13) H 0.6779 0.5035 0.0622 0.023 Uiso 1.00 1 c R
H(14) H 0.7582 0.1947 0.1710 0.033 Uiso 1.00 1 c R
H(15) H 0.8865 0.1753 0.2878 0.037 Uiso 1.00 1 c R
H(16) H 0.8851 0.2726 0.4112 0.033 Uiso 1.00 1 c R
H(17) H 0.7668 0.3993 0.4127 0.029 Uiso 1.00 1 c R
H(18) H 0.6444 0.4248 0.2911 0.031 Uiso 1.00 1 c R
H(19) H 0.5393 0.2316 -0.0342 0.029 Uiso 1.00 1 c R
H(20) H 0.6293 0.2214 -0.1731 0.031 Uiso 1.00 1 c R
H(21) H 0.8061 0.2872 -0.1910 0.039 Uiso 1.00 1 c R
H(22) H 0.8914 0.3607 -0.0719 0.031 Uiso 1.00 1 c R
H(23) H 0.8019 0.3726 0.0670 0.030 Uiso 1.00 1 c R
H(24) H 0.2435 0.4445 0.0221 0.034 Uiso 1.00 1 c R
H(25) H 0.2766 0.6110 -0.0122 0.035 Uiso 1.00 1 c R
H(26) H 0.4553 0.6246 -0.0999 0.039 Uiso 1.00 1 c R
H(27) H 0.5332 0.4655 -0.1207 0.046 Uiso 1.00 1 c R
H(28) H 0.4004 0.3543 -0.0506 0.034 Uiso 1.00 1 c R

loop_
_atom_site_aniso_label
_atom_site_aniso_U_11
_atom_site_aniso_U_22
_atom_site_aniso_U_33
_atom_site_aniso_U_12
_atom_site_aniso_U_13
_atom_site_aniso_U_23
Fe(1) 0.0172(5) 0.0192(6) 0.0137(5) 0.0018(6) -0.0020(5) 0.0021(6)
P(1) 0.0191(11) 0.0175(11) 0.0149(11) 0.0015(10) -0.0006(9) -0.0019(10)
N(1) 0.032(4) 0.022(3) 0.018(3) 0.008(4) -0.007(3) -0.000(3)
N(2) 0.033(4) 0.008(3) 0.018(3) 0.007(3) -0.006(3) 0.001(3)
N(3) 0.018(4) 0.020(4) 0.013(3) -0.002(3) 0.004(3) -0.001(3)
C(1) 0.023(4) 0.023(4) 0.021(4) -0.008(4) 0.002(3) 0.002(4)
C(2) 0.035(5) 0.019(4) 0.018(4) -0.008(5) 0.003(3) -0.004(4)
C(3) 0.024(5) 0.045(6) 0.022(5) -0.012(5) -0.005(4) 0.007(5)
C(4) 0.030(5) 0.027(5) 0.026(5) -0.005(4) -0.004(4) 0.003(4)
C(5) 0.025(4) 0.033(5) 0.021(5) -0.001(4) -0.001(4) 0.006(4)
C(6) 0.012(4) 0.024(4) 0.008(4) -0.001(3) 0.001(3) 0.007(4)
C(7) 0.013(4) 0.025(4) 0.014(4) 0.006(3) 0.005(3) 0.002(4)
C(8) 0.016(4) 0.025(4) 0.010(3) -0.003(4) 0.002(3) -0.004(3)
C(9) 0.022(4) 0.013(4) 0.018(4) 0.004(4) 0.001(3) -0.006(4)
C(10) 0.026(4) 0.033(5) 0.034(5) 0.015(5) -0.003(4) 0.002(5)
C(11) 0.020(4) 0.011(3) 0.009(3) -0.005(4) 0.002(3) -0.001(3)
C(12) 0.019(4) 0.019(4) 0.016(4) 0.001(4) -0.004(4) 0.001(3)
C(13) 0.026(5) 0.027(5) 0.024(5) 0.000(5) -0.007(4) 0.003(4)
C(14) 0.017(4) 0.027(5) 0.013(4) -0.009(4) -0.004(3) 0.007(4)
C(15) 0.026(4) 0.014(3) 0.010(4) -0.002(4) -0.004(4) 0.009(3)
C(16) 0.014(4) 0.029(5) 0.020(4) 0.002(4) 0.001(3) 0.016(4)
C(17) 0.021(4) 0.027(5) 0.033(5) 0.002(4) 0.008(4) 0.004(5)
C(18) 0.033(5) 0.026(5) 0.032(5) 0.018(5) -0.007(4) 0.019(4)
C(19) 0.026(5) 0.037(5) 0.020(5) -0.005(4) -0.011(4) 0.010(4)
C(20) 0.028(5) 0.036(5) 0.009(4) -0.004(4) 0.003(4) 0.001(4)
C(21) 0.024(5) 0.034(6) 0.020(5) 0.004(4) 0.009(4) 0.001(4)
C(22) 0.030(4) 0.017(4) 0.011(4) -0.002(4) 0.002(3) -0.002(4)
C(23) 0.024(4) 0.025(4) 0.025(4) 0.001(4) -0.003(4) 0.008(5)
C(24) 0.030(5) 0.021(5) 0.025(5) -0.005(4) 0.002(4) -0.004(4)
C(25) 0.049(6) 0.038(6) 0.011(4) 0.018(5) 0.006(4) -0.006(4)
C(26) 0.020(4) 0.036(5) 0.020(5) 0.004(4) 0.001(3) 0.002(4)
C(27) 0.024(5) 0.040(6) 0.012(4) 0.006(4) -0.004(3) 0.005(4)
C(28) 0.017(4) 0.046(6) 0.022(5) -0.008(4) -0.004(4) 0.001(4)
C(29) 0.020(4) 0.040(6) 0.027(5) 0.008(5) -0.013(4) -0.003(5)
C(30) 0.033(6) 0.031(5) 0.035(6) -0.014(5) -0.021(5) 0.020(4)
C(31) 0.024(5) 0.078(8) 0.012(4) 0.007(6) -0.001(4) -0.016(5)
C(32) 0.033(5) 0.025(4) 0.028(5) -0.001(4) -0.022(5) -0.012(4)

loop_
_atom_type_symbol
_atom_type_description
_atom_type_scat_dispersion_real
_atom_type_scat_dispersion_imag
_atom_type_scat_source
C C 0.003 0.002
;
International Tables for Crystallography
(1992, Vol. C, Tables 4.2.6.8 and 6.1.1.4)
;
H H 0.000 0.000
;
International Tables for Crystallography
(1992, Vol. C, Table 6.1.1.4)
;
N N 0.006 0.003
;
International Tables for Crystallography
(1992, Vol. C, Tables 4.2.6.8 and 6.1.1.4)
;
P P 0.102 0.094
;
International Tables for Crystallography
(1992, Vol. C, Tables 4.2.6.8 and 6.1.1.4)
;
Fe Fe 0.346 0.844
;
International Tables for Crystallography
(1992, Vol. C, Tables 4.2.6.8 and 6.1.1.4)
;

loop_
_geom_angle_atom_site_label_1
_geom_angle_atom_site_label_2
_geom_angle_atom_site_label_3
_geom_angle
C(11) Fe(1) C(12) 41.0(3)
C(11) Fe(1) C(13) 68.3(3)
C(11) Fe(1) C(14) 68.9(3)
C(11) Fe(1) C(15) 41.8(3)
C(11) Fe(1) C(28) 108.0(3)
C(11) Fe(1) C(29) 124.9(3)
C(11) Fe(1) C(30) 161.1(3)
C(11) Fe(1) C(31) 156.8(3)
C(11) Fe(1) C(32) 122.2(3)
C(12) Fe(1) C(13) 39.8(3)
C(12) Fe(1) C(14) 68.1(3)
C(12) Fe(1) C(15) 69.0(3)
C(12) Fe(1) C(28) 120.5(3)
C(12) Fe(1) C(29) 107.0(3)
C(12) Fe(1) C(30) 123.8(3)
C(12) Fe(1) C(31) 161.2(4)
C(12) Fe(1) C(32) 156.7(3)
C(13) Fe(1) C(14) 40.7(3)
C(13) Fe(1) C(15) 68.4(3)
C(13) Fe(1) C(28) 154.1(3)
C(13) Fe(1) C(29) 119.5(3)
C(13) Fe(1) C(30) 106.9(3)
C(13) Fe(1) C(31) 125.5(3)
C(13) Fe(1) C(32) 163.0(3)
C(14) Fe(1) C(15) 40.5(3)
C(14) Fe(1) C(28) 164.1(3)
C(14) Fe(1) C(29) 154.4(3)
C(14) Fe(1) C(30) 120.1(3)
C(14) Fe(1) C(31) 108.3(3)
C(14) Fe(1) C(32) 126.9(3)
C(15) Fe(1) C(28) 127.0(3)
C(15) Fe(1) C(29) 163.5(3)
C(15) Fe(1) C(30) 155.3(3)
C(15) Fe(1) C(31) 121.1(3)
C(15) Fe(1) C(32) 109.6(3)
C(28) Fe(1) C(29) 40.1(3)
C(28) Fe(1) C(30) 67.9(3)
C(28) Fe(1) C(31) 68.0(3)
C(28) Fe(1) C(32) 40.5(3)
C(29) Fe(1) C(30) 40.2(3)
C(29) Fe(1) C(31) 67.7(4)
C(29) Fe(1) C(32) 67.3(3)
C(30) Fe(1) C(31) 40.6(4)
C(30) Fe(1) C(32) 67.5(3)
C(31) Fe(1) C(32) 39.9(4)
C(15) P(1) C(16) 100.9(4)
C(15) P(1) C(22) 101.4(3)
C(16) P(1) C(22) 101.4(3)
N(2) N(1) C(7) 108.2(6)
N(1) N(2) N(3) 107.9(6)
N(2) N(3) C(8) 110.0(6)
N(2) N(3) C(9) 119.3(6)
C(8) N(3) C(9) 130.7(6)
C(2) C(1) C(6) 120.8(7)
C(1) C(2) C(3) 119.9(8)
C(2) C(3) C(4) 121.6(8)
C(3) C(4) C(5) 118.2(8)
C(4) C(5) C(6) 121.7(8)
C(1) C(6) C(5) 117.9(7)
C(1) C(6) C(7) 123.0(7)
C(5) C(6) C(7) 119.2(7)
N(1) C(7) C(6) 120.5(7)
N(1) C(7) C(8) 107.9(7)
C(6) C(7) C(8) 131.6(7)
N(3) C(8) C(7) 106.1(7)
N(3) C(9) C(10) 109.1(6)
N(3) C(9) C(11) 109.7(6)
C(10) C(9) C(11) 113.9(7)
Fe(1) C(11) C(9) 125.8(5)
Fe(1) C(11) C(12) 70.3(4)
Fe(1) C(11) C(15) 69.4(4)
C(9) C(11) C(12) 127.1(7)
C(9) C(11) C(15) 125.7(6)
C(12) C(11) C(15) 107.2(6)
Fe(1) C(12) C(11) 68.7(4)
Fe(1) C(12) C(13) 70.7(4)
C(11) C(12) C(13) 108.7(7)
Fe(1) C(13) C(12) 69.5(4)
Fe(1) C(13) C(14) 68.7(4)
C(12) C(13) C(14) 108.1(7)
Fe(1) C(14) C(13) 70.6(4)
Fe(1) C(14) C(15) 69.6(4)
C(13) C(14) C(15) 108.7(7)
Fe(1) C(15) P(1) 126.2(4)
Fe(1) C(15) C(11) 68.8(4)
Fe(1) C(15) C(14) 69.9(4)
P(1) C(15) C(11) 124.8(6)
P(1) C(15) C(14) 127.9(6)
C(11) C(15) C(14) 107.3(6)
P(1) C(16) C(17) 118.9(6)
P(1) C(16) C(21) 121.2(6)
C(17) C(16) C(21) 119.5(8)
C(16) C(17) C(18) 119.8(8)
C(17) C(18) C(19) 120.9(8)
C(18) C(19) C(20) 119.8(8)
C(19) C(20) C(21) 119.7(8)
C(16) C(21) C(20) 120.2(8)
P(1) C(22) C(23) 118.6(6)
P(1) C(22) C(27) 123.6(6)
C(23) C(22) C(27) 117.8(7)
C(22) C(23) C(24) 121.8(7)
C(23) C(24) C(25) 119.1(8)
C(24) C(25) C(26) 120.4(8)
C(25) C(26) C(27) 120.8(8)
C(22) C(27) C(26) 120.0(7)
Fe(1) C(28) C(29) 69.9(5)
Fe(1) C(28) C(32) 69.9(5)
C(29) C(28) C(32) 107.1(8)
Fe(1) C(29) C(28) 70.0(5)
Fe(1) C(29) C(30) 69.7(5)
C(28) C(29) C(30) 108.7(8)
Fe(1) C(30) C(29) 70.1(5)
Fe(1) C(30) C(31) 69.2(5)
C(29) C(30) C(31) 107.5(8)
Fe(1) C(31) C(30) 70.2(5)
Fe(1) C(31) C(32) 71.0(5)
C(30) C(31) C(32) 108.3(8)
Fe(1) C(32) C(28) 69.6(5)
Fe(1) C(32) C(31) 69.1(5)
C(28) C(32) C(31) 108.3(8)
C(2) C(1) H(1) 119.6
C(6) C(1) H(1) 119.6
C(1) C(2) H(2) 120.1
C(3) C(2) H(2) 120.1
C(2) C(3) H(3) 119.2
C(4) C(3) H(3) 119.2
C(3) C(4) H(4) 120.9
C(5) C(4) H(4) 120.9
C(4) C(5) H(5) 119.1
C(6) C(5) H(5) 119.1
N(3) C(8) H(6) 126.9
C(7) C(8) H(6) 126.9
N(3) C(9) H(7) 108.0
C(10) C(9) H(7) 108.0
C(11) C(9) H(7) 108.0
C(9) C(10) H(8) 109.5
C(9) C(10) H(9) 109.5
C(9) C(10) H(10) 109.5
H(8) C(10) H(9) 109.5
H(8) C(10) H(10) 109.5
H(9) C(10) H(10) 109.5
Fe(1) C(12) H(11) 126.5
C(11) C(12) H(11) 125.6
C(13) C(12) H(11) 125.6
Fe(1) C(13) H(12) 127.4
C(12) C(13) H(12) 125.9
C(14) C(13) H(12) 125.9
Fe(1) C(14) H(13) 125.7
C(13) C(14) H(13) 125.7
C(15) C(14) H(13) 125.7
C(16) C(17) H(14) 120.1
C(18) C(17) H(14) 120.1
C(17) C(18) H(15) 119.6
C(19) C(18) H(15) 119.6
C(18) C(19) H(16) 120.1
C(20) C(19) H(16) 120.1
C(19) C(20) H(17) 120.2
C(21) C(20) H(17) 120.2
C(16) C(21) H(18) 119.9
C(20) C(21) H(18) 119.9
C(22) C(23) H(19) 119.1
C(24) C(23) H(19) 119.1
C(23) C(24) H(20) 120.5
C(25) C(24) H(20) 120.5
C(24) C(25) H(21) 119.8
C(26) C(25) H(21) 119.8
C(25) C(26) H(22) 119.6
C(27) C(26) H(22) 119.6
C(22) C(27) H(23) 120.0
C(26) C(27) H(23) 120.0
Fe(1) C(28) H(24) 125.4
C(29) C(28) H(24) 126.4
C(32) C(28) H(24) 126.4
Fe(1) C(29) H(25) 126.3
C(28) C(29) H(25) 125.6
C(30) C(29) H(25) 125.6
Fe(1) C(30) H(26) 126.0
C(29) C(30) H(26) 126.2
C(31) C(30) H(26) 126.2
Fe(1) C(31) H(27) 124.6
C(30) C(31) H(27) 125.8
C(32) C(31) H(27) 125.8
Fe(1) C(32) H(28) 127.0
C(28) C(32) H(28) 125.9
C(31) C(32) H(28) 125.9

loop_
_geom_bond_atom_site_label_1
_geom_bond_atom_site_label_2
_geom_bond_distance
Fe(1) C(11) 2.025(7)
Fe(1) C(12) 2.046(7)
Fe(1) C(13) 2.062(9)
Fe(1) C(14) 2.037(7)
Fe(1) C(15) 2.033(8)
Fe(1) C(28) 2.042(9)
Fe(1) C(29) 2.041(9)
Fe(1) C(30) 2.035(9)
Fe(1) C(31) 2.023(8)
Fe(1) C(32) 2.047(9)
P(1) C(15) 1.834(7)
P(1) C(16) 1.850(8)
P(1) C(22) 1.834(8)
N(1) N(2) 1.322(9)
N(1) C(7) 1.366(10)
N(2) N(3) 1.332(9)
N(3) C(8) 1.346(10)
N(3) C(9) 1.467(10)
C(1) C(2) 1.393(11)
C(1) C(6) 1.404(12)
C(2) C(3) 1.381(12)
C(3) C(4) 1.380(13)
C(4) C(5) 1.410(12)
C(5) C(6) 1.400(11)
C(6) C(7) 1.455(11)
C(7) C(8) 1.352(11)
C(9) C(10) 1.530(12)
C(9) C(11) 1.498(11)
C(11) C(12) 1.425(10)
C(11) C(15) 1.446(11)
C(12) C(13) 1.398(12)
C(13) C(14) 1.425(12)
C(14) C(15) 1.408(11)
C(16) C(17) 1.386(12)
C(16) C(21) 1.388(12)
C(17) C(18) 1.393(13)
C(18) C(19) 1.378(13)
C(19) C(20) 1.379(13)
C(20) C(21) 1.408(12)
C(22) C(23) 1.389(12)
C(22) C(27) 1.411(12)
C(23) C(24) 1.393(13)
C(24) C(25) 1.386(13)
C(25) C(26) 1.369(12)
C(26) C(27) 1.391(11)
C(28) C(29) 1.400(14)
C(28) C(32) 1.417(13)
C(29) C(30) 1.401(13)
C(30) C(31) 1.408(15)
C(31) C(32) 1.389(14)
C(1) H(1) 0.950
C(2) H(2) 0.950
C(3) H(3) 0.950
C(4) H(4) 0.950
C(5) H(5) 0.950
C(8) H(6) 0.950
C(9) H(7) 0.950
C(10) H(8) 0.950
C(10) H(9) 0.950
C(10) H(10) 0.950
C(12) H(11) 0.950
C(13) H(12) 0.950
C(14) H(13) 0.950
C(17) H(14) 0.950
C(18) H(15) 0.950
C(19) H(16) 0.950
C(20) H(17) 0.950
C(21) H(18) 0.950
C(23) H(19) 0.950
C(24) H(20) 0.950
C(25) H(21) 0.950
C(26) H(22) 0.950
C(27) H(23) 0.950
C(28) H(24) 0.950
C(29) H(25) 0.950
C(30) H(26) 0.950
C(31) H(27) 0.950
C(32) H(28) 0.950

loop_
_geom_contact_atom_site_label_1
_geom_contact_atom_site_label_2
_geom_contact_distance
_geom_contact_site_symmetry_2
N(1) C(13) 3.261(11) 64503
N(2) C(13) 3.417(11) 64503
N(3) C(29) 3.546(11) 56504
C(3) C(14) 3.484(11) 66504
C(4) C(14) 3.545(12) 66504
C(7) C(29) 3.552(12) 56504
C(8) C(28) 3.555(12) 56504
C(8) C(29) 3.501(12) 56504
C(10) C(30) 3.595(13) 56504
C(13) N(1) 3.261(11) 65503
C(13) N(2) 3.417(11) 65503
C(14) C(3) 3.484(11) 66404
C(14) C(4) 3.545(12) 66404
C(28) C(8) 3.555(12) 56404
C(29) N(3) 3.546(11) 56404
C(29) C(7) 3.552(12) 56404
C(29) C(8) 3.501(12) 56404
C(30) C(10) 3.595(13) 56404
P(1) H(22) 3.547 45502
N(1) H(12) 2.385 64503
N(1) H(16) 2.853 45602
N(1) H(25) 2.923 56504
N(2) H(4) 3.054 45602
N(2) H(12) 2.633 64503
N(2) H(21) 2.938 45502
N(2) H(25) 3.133 56504
N(3) H(21) 3.580 45502
N(3) H(25) 3.328 56504
C(1) H(8) 3.329 56504
C(1) H(9) 3.433 56504
C(1) H(15) 3.481 45602
C(1) H(19) 3.569 65503
C(1) H(22) 3.343 66504
C(1) H(23) 2.957 66504
C(1) H(24) 3.305 56504
C(2) H(8) 3.288 56504
C(2) H(13) 3.422 66504
C(2) H(15) 3.512 45602
C(2) H(23) 2.772 66504
C(2) H(27) 3.257 55601
C(3) H(13) 3.129 66504
C(3) H(15) 3.424 45602
C(3) H(18) 3.585 66504
C(3) H(21) 3.435 55601
C(3) H(23) 3.461 66504
C(3) H(27) 2.990 55601
C(4) H(12) 3.317 66504
C(4) H(13) 3.176 66504
C(4) H(15) 3.321 45602
C(4) H(20) 3.303 55601
C(4) H(21) 3.178 55601
C(5) H(13) 3.490 66504
C(5) H(15) 3.300 45602
C(5) H(16) 3.077 45602
C(5) H(26) 3.353 64503
C(6) H(15) 3.402 45602
C(6) H(16) 3.334 45602
C(7) H(16) 3.448 45602
C(7) H(24) 3.561 56504
C(7) H(25) 3.001 56504
C(8) H(22) 3.351 66504
C(8) H(24) 3.397 56504
C(8) H(25) 3.273 56504
C(9) H(21) 3.321 45502
C(10) H(14) 3.366 65503
C(10) H(15) 3.221 65503
C(10) H(20) 3.487 45502
C(13) H(4) 3.379 66404
C(14) H(3) 3.557 66404
C(14) H(17) 3.350 66404
C(16) H(2) 3.561 66404
C(16) H(11) 3.312 64503
C(17) H(9) 3.361 64503
C(17) H(10) 3.192 64503
C(17) H(11) 2.993 64503
C(17) H(28) 3.305 55502
C(18) H(9) 3.043 64503
C(18) H(10) 3.377 64503
C(18) H(11) 3.291 64503
C(19) H(2) 3.534 66404
C(19) H(26) 2.893 66504
C(20) H(2) 3.419 66404
C(20) H(3) 3.370 66404
C(20) H(26) 3.397 66504
C(20) H(27) 3.539 66504
C(21) H(2) 3.413 66404
C(21) H(3) 3.147 66404
C(23) H(1) 3.290 64503
C(23) H(22) 3.580 45502
C(23) H(24) 3.392 55502
C(24) H(1) 3.525 64503
C(24) H(3) 3.375 55401
C(24) H(4) 3.146 55401
C(24) H(7) 3.056 55502
C(24) H(8) 3.306 55502
C(24) H(24) 3.392 55502
C(25) H(3) 3.042 55401
C(25) H(4) 2.993 55401
C(25) H(7) 2.771 55502
C(26) H(6) 3.472 66404
C(26) H(19) 3.170 55502
C(26) H(28) 3.395 55502
C(27) H(19) 3.458 55502
C(27) H(28) 3.333 55502
C(28) H(1) 3.397 56404
C(28) H(6) 3.562 56404
C(28) H(10) 3.068 56404
C(28) H(14) 3.421 45502
C(29) H(5) 3.498 65503
C(29) H(8) 3.588 56404
C(29) H(10) 3.087 56404
C(30) H(5) 3.352 65503
C(30) H(8) 3.163 56404
C(30) H(10) 3.142 56404
C(30) H(16) 3.263 66404
C(31) H(2) 3.528 55401
C(31) H(3) 3.436 55401
C(31) H(8) 3.431 56404
C(31) H(10) 3.148 56404
C(32) H(10) 3.079 56404
C(32) H(14) 2.923 45502
H(1) C(23) 3.290 65503
H(1) C(24) 3.525 65503
H(1) C(28) 3.397 56504
H(1) H(8) 3.065 56504
H(1) H(9) 3.252 56504
H(1) H(19) 2.783 65503
H(1) H(20) 3.257 65503
H(1) H(22) 3.017 66504
H(1) H(23) 3.071 66504
H(1) H(24) 2.557 56504
H(2) C(16) 3.561 66504
H(2) C(19) 3.534 66504
H(2) C(20) 3.419 66504
H(2) C(21) 3.413 66504
H(2) C(31) 3.528 55601
H(2) H(8) 3.014 56504
H(2) H(20) 3.263 65503
H(2) H(23) 2.747 66504
H(2) H(26) 3.357 55601
H(2) H(27) 3.045 55601
H(3) C(14) 3.557 66504
H(3) C(20) 3.370 66504
H(3) C(21) 3.147 66504
H(3) C(24) 3.375 55601
H(3) C(25) 3.042 55601
H(3) C(31) 3.436 55601
H(3) H(13) 3.437 66504
H(3) H(17) 3.345 66504
H(3) H(18) 2.933 66504
H(3) H(20) 3.510 55601
H(3) H(21) 2.941 55601
H(3) H(27) 2.529 55601
H(4) N(2) 3.054 55602
H(4) C(13) 3.379 66504
H(4) C(24) 3.146 55601
H(4) C(25) 2.993 55601
H(4) H(12) 2.942 66504
H(4) H(13) 3.521 66504
H(4) H(20) 2.746 55601
H(4) H(21) 2.428 55601
H(4) H(26) 3.453 64503
H(5) C(29) 3.498 64503
H(5) C(30) 3.352 64503
H(5) H(12) 3.574 64503
H(5) H(16) 2.903 45602
H(5) H(25) 3.045 64503
H(5) H(26) 2.742 64503
H(6) C(26) 3.472 66504
H(6) C(28) 3.562 56504
H(6) H(22) 2.572 66504
H(6) H(24) 3.272 56504
H(7) C(24) 3.056 45502
H(7) C(25) 2.771 45502
H(7) H(20) 2.973 45502
H(7) H(21) 2.458 45502
H(8) C(1) 3.329 56404
H(8) C(2) 3.288 56404
H(8) C(24) 3.306 45502
H(8) C(29) 3.588 56504
H(8) C(30) 3.163 56504
H(8) C(31) 3.431 56504
H(8) H(1) 3.065 56404
H(8) H(2) 3.014 56404
H(8) H(15) 3.484 65503
H(8) H(20) 2.683 45502
H(8) H(26) 3.242 56504
H(9) C(1) 3.433 56404
H(9) C(17) 3.361 65503
H(9) C(18) 3.043 65503
H(9) H(1) 3.252 56404
H(9) H(14) 3.243 65503
H(9) H(15) 2.692 65503
H(10) C(17) 3.192 65503
H(10) C(18) 3.377 65503
H(10) C(28) 3.068 56504
H(10) C(29) 3.087 56504
H(10) C(30) 3.142 56504
H(10) C(31) 3.148 56504
H(10) C(32) 3.079 56504
H(10) H(14) 2.645 65503
H(10) H(15) 3.021 65503
H(10) H(24) 3.531 56504
H(10) H(25) 3.547 56504
H(10) H(28) 3.527 56504
H(11) C(16) 3.312 65503
H(11) C(17) 2.993 65503
H(11) C(18) 3.291 65503
H(11) H(14) 3.139 65503
H(12) N(1) 2.385 65503
H(12) N(2) 2.633 65503
H(12) C(4) 3.317 66404
H(12) H(4) 2.942 66404
H(12) H(5) 3.574 65503
H(12) H(16) 2.949 66404
H(12) H(17) 3.345 66404
H(12) H(21) 3.564 66504
H(13) C(2) 3.422 66404
H(13) C(3) 3.129 66404
H(13) C(4) 3.176 66404
H(13) C(5) 3.490 66404
H(13) H(3) 3.437 66404
H(13) H(4) 3.521 66404
H(13) H(17) 2.721 66404
H(14) C(10) 3.366 64503
H(14) C(28) 3.421 55502
H(14) C(32) 2.923 55502
H(14) H(9) 3.243 64503
H(14) H(10) 2.645 64503
H(14) H(11) 3.139 64503
H(14) H(24) 3.526 55502
H(14) H(28) 2.573 55502
H(15) C(1) 3.481 55602
H(15) C(2) 3.512 55602
H(15) C(3) 3.424 55602
H(15) C(4) 3.321 55602
H(15) C(5) 3.300 55602
H(15) C(6) 3.402 55602
H(15) C(10) 3.221 64503
H(15) H(8) 3.484 64503
H(15) H(9) 2.692 64503
H(15) H(10) 3.021 64503
H(15) H(28) 3.561 55502
H(16) N(1) 2.853 55602
H(16) C(5) 3.077 55602
H(16) C(6) 3.334 55602
H(16) C(7) 3.448 55602
H(16) C(30) 3.263 66504
H(16) H(5) 2.903 55602
H(16) H(12) 2.949 66504
H(16) H(25) 3.405 64503
H(16) H(26) 2.437 66504
H(17) C(14) 3.350 66504
H(17) H(3) 3.345 66404
H(17) H(12) 3.345 66504
H(17) H(13) 2.721 66504
H(17) H(26) 3.352 66504
H(17) H(27) 3.145 66504
H(18) C(3) 3.585 66404
H(18) H(3) 2.933 66404
H(19) C(1) 3.569 64503
H(19) C(26) 3.170 45502
H(19) C(27) 3.458 45502
H(19) H(1) 2.783 64503
H(19) H(22) 2.730 45502
H(19) H(23) 3.262 45502
H(19) H(24) 3.556 55502
H(20) C(4) 3.303 55401
H(20) C(10) 3.487 55502
H(20) H(1) 3.257 64503
H(20) H(2) 3.263 64503
H(20) H(3) 3.510 55401
H(20) H(4) 2.746 55401
H(20) H(7) 2.973 55502
H(20) H(8) 2.683 55502
H(20) H(24) 3.579 55502
H(21) N(2) 2.938 55502
H(21) N(3) 3.580 55502
H(21) C(3) 3.435 55401
H(21) C(4) 3.178 55401
H(21) C(9) 3.321 55502
H(21) H(3) 2.941 55401
H(21) H(4) 2.428 55401
H(21) H(7) 2.458 55502
H(21) H(12) 3.564 66404
H(22) P(1) 3.547 55502
H(22) C(1) 3.343 66404
H(22) C(8) 3.351 66404
H(22) C(23) 3.580 55502
H(22) H(1) 3.017 66404
H(22) H(6) 2.572 66404
H(22) H(19) 2.730 55502
H(23) C(1) 2.957 66404
H(23) C(2) 2.772 66404
H(23) C(3) 3.461 66404
H(23) H(1) 3.071 66404
H(23) H(2) 2.747 66404
H(23) H(19) 3.262 55502
H(23) H(28) 3.530 55502
H(24) C(1) 3.305 56404
H(24) C(7) 3.561 56404
H(24) C(8) 3.397 56404
H(24) C(23) 3.392 45502
H(24) C(24) 3.392 45502
H(24) H(1) 2.557 56404
H(24) H(6) 3.272 56404
H(24) H(10) 3.531 56404
H(24) H(14) 3.526 45502
H(24) H(19) 3.556 45502
H(24) H(20) 3.579 45502
H(25) N(1) 2.923 56404
H(25) N(2) 3.133 56404
H(25) N(3) 3.328 56404
H(25) C(7) 3.001 56404
H(25) C(8) 3.273 56404
H(25) H(5) 3.045 65503
H(25) H(10) 3.547 56404
H(25) H(16) 3.405 65503
H(26) C(5) 3.353 65503
H(26) C(19) 2.893 66404
H(26) C(20) 3.397 66404
H(26) H(2) 3.357 55401
H(26) H(4) 3.453 65503
H(26) H(5) 2.742 65503
H(26) H(8) 3.242 56404
H(26) H(16) 2.437 66404
H(26) H(17) 3.352 66404
H(27) C(2) 3.257 55401
H(27) C(3) 2.990 55401
H(27) C(20) 3.539 66404
H(27) H(2) 3.045 55401
H(27) H(3) 2.529 55401
H(27) H(17) 3.145 66404
H(28) C(17) 3.305 45502
H(28) C(26) 3.395 45502
H(28) C(27) 3.333 45502
H(28) H(10) 3.527 56404
H(28) H(14) 2.573 45502
H(28) H(15) 3.561 45502
H(28) H(23) 3.530 45502

loop_
_geom_torsion_atom_site_label_1
_geom_torsion_atom_site_label_2
_geom_torsion_atom_site_label_3
_geom_torsion_atom_site_label_4
_geom_torsion
C(11) Fe(1) C(12) C(13) 120.1(7)
C(12) Fe(1) C(11) C(9) 122.2(8)
C(12) Fe(1) C(11) C(15) -118.0(6)
C(11) Fe(1) C(13) C(12) -37.7(4)
C(11) Fe(1) C(13) C(14) 82.5(5)
C(13) Fe(1) C(11) C(9) 158.8(7)
C(13) Fe(1) C(11) C(12) 36.6(5)
C(13) Fe(1) C(11) C(15) -81.4(5)
C(11) Fe(1) C(14) C(13) -80.8(4)
C(11) Fe(1) C(14) C(15) 38.7(4)
C(14) Fe(1) C(11) C(9) -157.4(7)
C(14) Fe(1) C(11) C(12) 80.4(5)
C(14) Fe(1) C(11) C(15) -37.6(4)
C(11) Fe(1) C(15) P(1) 118.3(7)
C(11) Fe(1) C(15) C(14) -118.7(6)
C(15) Fe(1) C(11) C(9) -119.8(8)
C(15) Fe(1) C(11) C(12) 118.0(6)
C(11) Fe(1) C(28) C(29) 123.2(5)
C(11) Fe(1) C(28) C(32) -118.8(5)
C(28) Fe(1) C(11) C(9) 6.1(7)
C(28) Fe(1) C(11) C(12) -116.1(5)
C(28) Fe(1) C(11) C(15) 125.9(5)
C(11) Fe(1) C(29) C(28) -75.9(6)
C(11) Fe(1) C(29) C(30) 164.2(5)
C(29) Fe(1) C(11) C(9) 47.1(8)
C(29) Fe(1) C(11) C(12) -75.0(6)
C(29) Fe(1) C(11) C(15) 167.0(5)
C(11) Fe(1) C(30) C(29) -43.8(13)
C(11) Fe(1) C(30) C(31) -162.4(10)
C(30) Fe(1) C(11) C(9) 80.1(12)
C(30) Fe(1) C(11) C(12) -42.0(13)
C(30) Fe(1) C(11) C(15) -160.0(10)
C(11) Fe(1) C(31) C(30) 165.6(8)
C(11) Fe(1) C(31) C(32) 47.1(11)
C(31) Fe(1) C(11) C(9) -69.9(12)
C(31) Fe(1) C(11) C(12) 167.9(8)
C(31) Fe(1) C(11) C(15) 49.9(10)
C(11) Fe(1) C(32) C(28) 79.9(6)
C(11) Fe(1) C(32) C(31) -160.1(5)
C(32) Fe(1) C(11) C(9) -36.2(8)
C(32) Fe(1) C(11) C(12) -158.4(5)
C(32) Fe(1) C(11) C(15) 83.6(5)
C(12) Fe(1) C(13) C(14) 120.2(6)
C(13) Fe(1) C(12) C(11) -120.1(7)
C(12) Fe(1) C(14) C(13) -36.6(4)
C(12) Fe(1) C(14) C(15) 82.9(4)
C(14) Fe(1) C(12) C(11) -82.7(5)
C(14) Fe(1) C(12) C(13) 37.4(5)
C(12) Fe(1) C(15) P(1) 156.7(6)
C(12) Fe(1) C(15) C(11) 38.3(4)
C(12) Fe(1) C(15) C(14) -80.4(5)
C(15) Fe(1) C(12) C(11) -39.0(5)
C(15) Fe(1) C(12) C(13) 81.0(5)
C(12) Fe(1) C(28) C(29) 80.1(6)
C(12) Fe(1) C(28) C(32) -162.0(5)
C(28) Fe(1) C(12) C(11) 82.5(5)
C(28) Fe(1) C(12) C(13) -157.5(5)
C(12) Fe(1) C(29) C(28) -117.4(5)
C(12) Fe(1) C(29) C(30) 122.6(5)
C(29) Fe(1) C(12) C(11) 124.0(5)
C(29) Fe(1) C(12) C(13) -115.9(5)
C(12) Fe(1) C(30) C(29) -75.7(6)
C(12) Fe(1) C(30) C(31) 165.7(5)
C(30) Fe(1) C(12) C(11) 164.9(5)
C(30) Fe(1) C(12) C(13) -75.0(6)
C(12) Fe(1) C(31) C(30) -39.6(14)
C(12) Fe(1) C(31) C(32) -158.1(10)
C(31) Fe(1) C(12) C(11) -165.2(10)
C(31) Fe(1) C(12) C(13) -45.1(13)
C(12) Fe(1) C(32) C(28) 42.3(11)
C(12) Fe(1) C(32) C(31) 162.3(8)
C(32) Fe(1) C(12) C(11) 51.9(10)
C(32) Fe(1) C(12) C(13) 172.0(8)
C(13) Fe(1) C(14) C(15) 119.6(6)
C(14) Fe(1) C(13) C(12) -120.2(6)
C(13) Fe(1) C(15) P(1) -160.5(6)
C(13) Fe(1) C(15) C(11) 81.2(4)
C(13) Fe(1) C(15) C(14) -37.6(4)
C(15) Fe(1) C(13) C(12) -82.8(5)
C(15) Fe(1) C(13) C(14) 37.4(4)
C(13) Fe(1) C(28) C(29) 46.0(10)
C(13) Fe(1) C(28) C(32) 163.9(7)
C(28) Fe(1) C(13) C(12) 49.0(9)
C(28) Fe(1) C(13) C(14) 169.2(7)
C(13) Fe(1) C(29) C(28) -158.8(5)
C(13) Fe(1) C(29) C(30) 81.2(6)
C(29) Fe(1) C(13) C(12) 81.2(5)
C(29) Fe(1) C(13) C(14) -158.7(4)
C(13) Fe(1) C(30) C(29) -116.0(5)
C(13) Fe(1) C(30) C(31) 125.4(5)
C(30) Fe(1) C(13) C(12) 123.0(5)
C(30) Fe(1) C(13) C(14) -116.9(5)
C(13) Fe(1) C(31) C(30) -73.4(6)
C(13) Fe(1) C(31) C(32) 168.0(5)
C(31) Fe(1) C(13) C(12) 163.7(5)
C(31) Fe(1) C(13) C(14) -76.2(6)
C(13) Fe(1) C(32) C(28) -155.5(11)
C(13) Fe(1) C(32) C(31) -35.5(15)
C(32) Fe(1) C(13) C(12) -169.1(11)
C(32) Fe(1) C(13) C(14) -48.9(14)
C(14) Fe(1) C(15) P(1) -122.9(8)
C(14) Fe(1) C(15) C(11) 118.7(6)
C(15) Fe(1) C(14) C(13) -119.6(6)
C(14) Fe(1) C(28) C(29) -160.6(10)
C(14) Fe(1) C(28) C(32) -42.7(14)
C(28) Fe(1) C(14) C(13) -162.5(11)
C(28) Fe(1) C(14) C(15) -42.9(13)
C(14) Fe(1) C(29) C(28) 167.9(7)
C(14) Fe(1) C(29) C(30) 47.9(10)
C(29) Fe(1) C(14) C(13) 47.1(9)
C(29) Fe(1) C(14) C(15) 166.7(7)
C(14) Fe(1) C(30) C(29) -158.2(5)
C(14) Fe(1) C(30) C(31) 83.2(6)
C(30) Fe(1) C(14) C(13) 80.8(5)
C(30) Fe(1) C(14) C(15) -159.7(4)
C(14) Fe(1) C(31) C(30) -115.3(5)
C(14) Fe(1) C(31) C(32) 126.2(5)
C(31) Fe(1) C(14) C(13) 123.7(5)
C(31) Fe(1) C(14) C(15) -116.8(5)
C(14) Fe(1) C(32) C(28) 166.6(5)
C(14) Fe(1) C(32) C(31) -73.4(6)
C(32) Fe(1) C(14) C(13) 164.0(5)
C(32) Fe(1) C(14) C(15) -76.4(5)
C(15) Fe(1) C(28) C(29) 165.7(5)
C(15) Fe(1) C(28) C(32) -76.3(6)
C(28) Fe(1) C(15) P(1) 43.6(7)
C(28) Fe(1) C(15) C(11) -74.7(5)
C(28) Fe(1) C(15) C(14) 166.5(4)
C(15) Fe(1) C(29) C(28) -43.9(15)
C(15) Fe(1) C(29) C(30) -163.8(11)
C(29) Fe(1) C(15) P(1) 77.6(14)
C(29) Fe(1) C(15) C(11) -40.7(14)
C(29) Fe(1) C(15) C(14) -159.5(11)
C(15) Fe(1) C(30) C(29) 169.1(7)
C(15) Fe(1) C(30) C(31) 50.5(11)
C(30) Fe(1) C(15) P(1) -77.0(10)
C(30) Fe(1) C(15) C(11) 164.7(7)
C(30) Fe(1) C(15) C(14) 46.0(10)
C(15) Fe(1) C(31) C(30) -157.9(5)
C(15) Fe(1) C(31) C(32) 83.6(6)
C(31) Fe(1) C(15) P(1) -41.1(7)
C(31) Fe(1) C(15) C(11) -159.4(5)
C(31) Fe(1) C(15) C(14) 81.9(5)
C(15) Fe(1) C(32) C(28) 124.6(5)
C(15) Fe(1) C(32) C(31) -115.4(6)
C(32) Fe(1) C(15) P(1) 1.5(6)
C(32) Fe(1) C(15) C(11) -116.8(4)
C(32) Fe(1) C(15) C(14) 124.4(5)
C(28) Fe(1) C(29) C(30) -120.0(8)
C(29) Fe(1) C(28) C(32) 117.9(7)
C(28) Fe(1) C(30) C(29) 37.0(5)
C(28) Fe(1) C(30) C(31) -81.6(6)
C(30) Fe(1) C(28) C(29) -37.1(5)
C(30) Fe(1) C(28) C(32) 80.8(5)
C(28) Fe(1) C(31) C(30) 81.2(6)
C(28) Fe(1) C(31) C(32) -37.4(5)
C(31) Fe(1) C(28) C(29) -81.1(6)
C(31) Fe(1) C(28) C(32) 36.8(5)
C(28) Fe(1) C(32) C(31) 120.0(8)
C(32) Fe(1) C(28) C(29) -117.9(7)
C(29) Fe(1) C(30) C(31) -118.6(8)
C(30) Fe(1) C(29) C(28) 120.0(8)
C(29) Fe(1) C(31) C(30) 37.8(5)
C(29) Fe(1) C(31) C(32) -80.8(6)
C(31) Fe(1) C(29) C(28) 81.8(6)
C(31) Fe(1) C(29) C(30) -38.1(6)
C(29) Fe(1) C(32) C(28) -38.1(5)
C(29) Fe(1) C(32) C(31) 81.9(6)
C(32) Fe(1) C(29) C(28) 38.5(5)
C(32) Fe(1) C(29) C(30) -81.5(6)
C(30) Fe(1) C(31) C(32) -118.6(8)
C(31) Fe(1) C(30) C(29) 118.6(8)
C(30) Fe(1) C(32) C(28) -81.8(5)
C(30) Fe(1) C(32) C(31) 38.2(6)
C(32) Fe(1) C(30) C(29) 81.0(6)
C(32) Fe(1) C(30) C(31) -37.6(5)
C(31) Fe(1) C(32) C(28) -120.0(8)
C(32) Fe(1) C(31) C(30) 118.6(8)
C(15) P(1) C(16) C(17) -157.7(7)
C(15) P(1) C(16) C(21) 29.9(8)
C(16) P(1) C(15) Fe(1) 168.4(5)
C(16) P(1) C(15) C(11) -103.8(7)
C(16) P(1) C(15) C(14) 76.6(8)
C(15) P(1) C(22) C(23) -110.7(7)
C(15) P(1) C(22) C(27) 67.8(8)
C(22) P(1) C(15) Fe(1) 64.2(6)
C(22) P(1) C(15) C(11) 152.1(7)
C(22) P(1) C(15) C(14) -27.5(8)
C(16) P(1) C(22) C(23) 145.6(6)
C(16) P(1) C(22) C(27) -36.0(8)
C(22) P(1) C(16) C(17) -53.6(7)
C(22) P(1) C(16) C(21) 134.0(7)
N(2) N(1) C(7) C(6) -177.0(6)
N(2) N(1) C(7) C(8) -0.7(9)
C(7) N(1) N(2) N(3) 0.6(8)
N(1) N(2) N(3) C(8) -0.3(7)
N(1) N(2) N(3) C(9) 177.4(6)
N(2) N(3) C(8) C(7) -0.1(7)
N(2) N(3) C(9) C(10) 108.8(8)
N(2) N(3) C(9) C(11) -125.7(7)
C(8) N(3) C(9) C(10) -74.0(10)
C(8) N(3) C(9) C(11) 51.5(10)
C(9) N(3) C(8) C(7) -177.5(7)
C(2) C(1) C(6) C(5) 1.6(11)
C(2) C(1) C(6) C(7) -179.3(7)
C(6) C(1) C(2) C(3) -1.6(12)
C(1) C(2) C(3) C(4) 0.4(11)
C(2) C(3) C(4) C(5) 0.7(13)
C(3) C(4) C(5) C(6) -0.6(12)
C(4) C(5) C(6) C(1) -0.5(11)
C(4) C(5) C(6) C(7) -179.7(7)
C(1) C(6) C(7) N(1) -146.7(7)
C(1) C(6) C(7) C(8) 37.9(13)
C(5) C(6) C(7) N(1) 32.4(11)
C(5) C(6) C(7) C(8) -142.9(9)
N(1) C(7) C(8) N(3) 0.5(9)
C(6) C(7) C(8) N(3) 176.3(8)
N(3) C(9) C(11) Fe(1) 167.0(5)
N(3) C(9) C(11) C(12) -101.6(9)
N(3) C(9) C(11) C(15) 77.9(9)
C(10) C(9) C(11) Fe(1) -70.3(8)
C(10) C(9) C(11) C(12) 21.1(11)
C(10) C(9) C(11) C(15) -159.4(7)
Fe(1) C(11) C(12) C(13) -59.6(5)
Fe(1) C(11) C(15) P(1) -120.1(6)
Fe(1) C(11) C(15) C(14) 59.6(5)
C(9) C(11) C(12) Fe(1) -120.5(8)
C(9) C(11) C(12) C(13) 179.9(5)
C(9) C(11) C(15) Fe(1) 120.0(7)
C(9) C(11) C(15) P(1) -0.1(9)
C(9) C(11) C(15) C(14) 179.6(7)
C(12) C(11) C(15) Fe(1) -60.5(5)
C(12) C(11) C(15) P(1) 179.5(6)
C(12) C(11) C(15) C(14) -0.9(8)
C(15) C(11) C(12) Fe(1) 59.9(5)
C(15) C(11) C(12) C(13) 0.3(8)
Fe(1) C(12) C(13) C(14) -58.0(5)
C(11) C(12) C(13) Fe(1) 58.4(5)
C(11) C(12) C(13) C(14) 0.4(8)
Fe(1) C(13) C(14) C(15) -59.4(5)
C(12) C(13) C(14) Fe(1) 58.4(6)
C(12) C(13) C(14) C(15) -0.9(9)
Fe(1) C(14) C(15) P(1) 120.8(6)
Fe(1) C(14) C(15) C(11) -58.9(5)
C(13) C(14) C(15) Fe(1) 60.0(5)
C(13) C(14) C(15) P(1) -179.2(6)
C(13) C(14) C(15) C(11) 1.1(9)
P(1) C(16) C(17) C(18) -172.1(6)
P(1) C(16) C(21) C(20) 170.0(6)
C(17) C(16) C(21) C(20) -2.4(13)
C(21) C(16) C(17) C(18) 0.4(11)
C(16) C(17) C(18) C(19) 2.4(13)
C(17) C(18) C(19) C(20) -3.2(14)
C(18) C(19) C(20) C(21) 1.1(13)
C(19) C(20) C(21) C(16) 1.7(13)
P(1) C(22) C(23) C(24) 175.9(6)
P(1) C(22) C(27) C(26) -176.1(6)
C(23) C(22) C(27) C(26) 2.3(12)
C(27) C(22) C(23) C(24) -2.7(12)
C(22) C(23) C(24) C(25) 1.3(13)
C(23) C(24) C(25) C(26) 0.5(12)
C(24) C(25) C(26) C(27) -0.8(14)
C(25) C(26) C(27) C(22) -0.7(12)
Fe(1) C(28) C(29) C(30) 59.1(6)
Fe(1) C(28) C(32) C(31) -58.4(6)
C(29) C(28) C(32) Fe(1) 60.3(6)
C(29) C(28) C(32) C(31) 1.8(10)
C(32) C(28) C(29) Fe(1) -60.3(6)
C(32) C(28) C(29) C(30) -1.2(10)
Fe(1) C(29) C(30) C(31) 59.4(6)
C(28) C(29) C(30) Fe(1) -59.3(6)
C(28) C(29) C(30) C(31) 0.1(8)
Fe(1) C(30) C(31) C(32) 61.0(6)
C(29) C(30) C(31) Fe(1) -60.0(6)
C(29) C(30) C(31) C(32) 1.0(10)
Fe(1) C(31) C(32) C(28) 58.7(6)
C(30) C(31) C(32) Fe(1) -60.5(6)
C(30) C(31) C(32) C(28) -1.8(10)
